data_7048938
loop_
_publ_author_name
'Campillo, David'
'Bel\'io, \'Ursula'
'Mart\'in, Antonio'

_publ_section_title
;
 New Pt\\rightarrow M (M = Ag or Tl) complexes based on anionic
 cyclometalated Pt(ii) complexes.
;
_journal_issue 10
_journal_name_full 'Dalton transactions (Cambridge, England : 2003)'
_journal_page_first 3270
_journal_page_last 3283
_journal_paper_doi 10.1039/c9dt00121b
_journal_volume 48
_journal_year 2019
_chemical_formula_sum 'C33 H47 Cl N2 Pt'
_chemical_formula_weight 702.27
_space_group_IT_number 7
_space_group_name_Hall 'P -2yc'
_space_group_name_H-M_alt 'P 1 c 1'
_symmetry_cell_setting monoclinic
_symmetry_space_group_name_Hall 'P -2yc'
_symmetry_space_group_name_H-M 'P 1 c 1'
_atom_sites_solution_hydrogens geom
_atom_sites_solution_primary direct
_atom_sites_solution_secondary difmap
_audit_creation_method SHELXL-97
_audit_update_record
;
2018-07-25 deposited with the CCDC.
2019-02-08 downloaded from the CCDC.
;
_cell_angle_alpha 90.00
_cell_angle_beta 99.3000(10)
_cell_angle_gamma 90.00
_cell_formula_units_Z 2
_cell_length_a 9.84610(10)
_cell_length_b 8.57880(10)
_cell_length_c 18.1409(2)
_cell_measurement_reflns_used 12282
_cell_measurement_temperature 100(2)
_cell_measurement_theta_max 28.8360
_cell_measurement_theta_min 4.1515
_cell_volume 1512.18(3)
_computing_cell_refinement
;
CrysAlisPro, Agilent Technologies,
Version 1.171.35.21 (release 20-01-2012 CrysAlis171 .NET)
(compiled Jan 23 2012,18:06:46)
;
_computing_data_collection
;
CrysAlisPro, Agilent Technologies,
Version 1.171.35.21 (release 20-01-2012 CrysAlis171 .NET)
(compiled Jan 23 2012,18:06:46)
;
_computing_data_reduction
;
CrysAlisPro, Agilent Technologies,
Version 1.171.35.21 (release 20-01-2012 CrysAlis171 .NET)
(compiled Jan 23 2012,18:06:46)
;
_computing_structure_refinement 'SHELXL-97 (Sheldrick, 1997)'
_computing_structure_solution 'SHELXS-97 (Sheldrick, 1990)'
_diffrn_ambient_temperature 100(2)
_diffrn_detector_area_resol_mean 16.0655
_diffrn_measured_fraction_theta_full 0.996
_diffrn_measured_fraction_theta_max 0.923
_diffrn_measurement_details
;
#__ type_ start__ end____ width___ exp.time_
  1 omega   20.00   90.00   1.0000   20.0000
omega____ theta____ kappa____ phi______ frames
    -       21.9928   57.0000  120.0000 70

#__ type_ start__ end____ width___ exp.time_
  2 omega   36.00   79.00   1.0000   20.0000
omega____ theta____ kappa____ phi______ frames
    -       21.9928  179.0000    0.0000 43

#__ type_ start__ end____ width___ exp.time_
  3 omega  -49.00   -2.00   1.0000   20.0000
omega____ theta____ kappa____ phi______ frames
    -       21.9928  -57.0000   30.0000 47

#__ type_ start__ end____ width___ exp.time_
  4 omega  -49.00   19.00   1.0000   20.0000
omega____ theta____ kappa____ phi______ frames
    -       21.9928  -57.0000  -30.0000 68

#__ type_ start__ end____ width___ exp.time_
  5 omega  -31.00   21.00   1.0000   20.0000
omega____ theta____ kappa____ phi______ frames
    -      -19.9615  -93.0000 -157.0000 52

#__ type_ start__ end____ width___ exp.time_
  6 omega -102.00  -32.00   1.0000   20.0000
omega____ theta____ kappa____ phi______ frames
    -      -19.9615  179.0000  -60.0000 70

#__ type_ start__ end____ width___ exp.time_
  7 omega  -25.00   25.00   1.0000   20.0000
omega____ theta____ kappa____ phi______ frames
    -      -19.9615  -99.0000    0.0000 50

#__ type_ start__ end____ width___ exp.time_
  8 omega  -11.00   17.00   1.0000   20.0000
omega____ theta____ kappa____ phi______ frames
    -       21.9928   77.0000  -30.0000 28

#__ type_ start__ end____ width___ exp.time_
  9 omega  -49.00   46.00   1.0000   20.0000
omega____ theta____ kappa____ phi______ frames
    -       21.9928  -57.0000 -150.0000 95

#__ type_ start__ end____ width___ exp.time_
 10 omega  -52.00   54.00   1.0000   20.0000
omega____ theta____ kappa____ phi______ frames
    -       21.9928  -37.0000   90.0000 106

;
_diffrn_measurement_device_type 'Xcalibur, Sapphire3'
_diffrn_measurement_method '\w scans'
_diffrn_orient_matrix_UB_11 -0.0522640000
_diffrn_orient_matrix_UB_12 -0.0522793000
_diffrn_orient_matrix_UB_13 0.0069795000
_diffrn_orient_matrix_UB_21 0.0017606000
_diffrn_orient_matrix_UB_22 0.0331717000
_diffrn_orient_matrix_UB_23 0.0359577000
_diffrn_orient_matrix_UB_31 -0.0509543000
_diffrn_orient_matrix_UB_32 0.0547894000
_diffrn_orient_matrix_UB_33 -0.0150841000
_diffrn_radiation_monochromator graphite
_diffrn_radiation_source 'fine-focus sealed tube'
_diffrn_radiation_type MoK\a
_diffrn_radiation_wavelength 0.71073
_diffrn_reflns_av_R_equivalents 0.0274
_diffrn_reflns_av_sigmaI/netI 0.0365
_diffrn_reflns_limit_h_max 12
_diffrn_reflns_limit_h_min -13
_diffrn_reflns_limit_k_max 11
_diffrn_reflns_limit_k_min -11
_diffrn_reflns_limit_l_max 23
_diffrn_reflns_limit_l_min -24
_diffrn_reflns_number 17133
_diffrn_reflns_theta_full 25.00
_diffrn_reflns_theta_max 28.90
_diffrn_reflns_theta_min 4.16
_exptl_absorpt_coefficient_mu 4.752
_exptl_absorpt_correction_T_max 0.6480
_exptl_absorpt_correction_T_min 0.3205
_exptl_absorpt_correction_type multi-scan
_exptl_absorpt_process_details
;
CrysAlisPro, Agilent Technologies,
Version 1.171.35.21 (release 20-01-2012 CrysAlis171 .NET)
(compiled Jan 23 2012,18:06:46)
Empirical absorption correction using spherical harmonics,
 implemented in SCALE3 ABSPACK scaling algorithm.
;
_exptl_crystal_colour yellow
_exptl_crystal_density_diffrn 1.542
_exptl_crystal_density_method 'not measured'
_exptl_crystal_description prismatic
_exptl_crystal_F_000 708
_exptl_crystal_size_max 0.31
_exptl_crystal_size_mid 0.21
_exptl_crystal_size_min 0.10
_refine_diff_density_max 1.003
_refine_diff_density_min -0.514
_refine_diff_density_rms 0.091
_refine_ls_abs_structure_details 'Flack H D (1983), Acta Cryst. A39, 876-881'
_refine_ls_abs_structure_Flack -0.018(5)
_refine_ls_extinction_method none
_refine_ls_goodness_of_fit_ref 1.001
_refine_ls_hydrogen_treatment constr
_refine_ls_matrix_type full
_refine_ls_number_parameters 334
_refine_ls_number_reflns 6873
_refine_ls_number_restraints 2
_refine_ls_restrained_S_all 1.001
_refine_ls_R_factor_all 0.0261
_refine_ls_R_factor_gt 0.0221
_refine_ls_shift/su_max 0.001
_refine_ls_shift/su_mean 0.000
_refine_ls_structure_factor_coef Fsqd
_refine_ls_weighting_details 'calc w=1/[\s^2^(Fo^2^)+(0.0250P)^2^+0.0000P] where P=(Fo^2^+2Fc^2^)/3'
_refine_ls_weighting_scheme calc
_refine_ls_wR_factor_gt 0.0465
_refine_ls_wR_factor_ref 0.0489
_reflns_number_gt 6368
_reflns_number_total 6873
_reflns_threshold_expression >2sigma(I)
_cod_data_source_file c9dt00121b2.cif
_cod_data_source_block 1_amt744
_cod_depositor_comments 'Adding full bibliography for 7048938--7048945.cif.'
_cod_original_sg_symbol_H-M Pc
_cod_database_code 7048938

loop_
_symmetry_equiv_pos_as_xyz
'x, y, z'
'x, -y, z+1/2'

loop_
_atom_site_label
_atom_site_type_symbol
_atom_site_fract_x
_atom_site_fract_y
_atom_site_fract_z
_atom_site_U_iso_or_equiv
_atom_site_adp_type
_atom_site_occupancy
_atom_site_symmetry_multiplicity
_atom_site_calc_flag
_atom_site_refinement_flags
Pt Pt 0.381178(18) 0.371715(13) 0.289294(15) 0.01710(4) Uani 1 1 d .
Cl Cl 0.50859(17) 0.35178(13) 0.19274(8) 0.0260(3) Uani 1 1 d .
N1 N 0.2720(5) 0.3905(4) 0.3700(2) 0.0175(10) Uani 1 1 d .
C1 C 0.5349(4) 0.4510(4) 0.37297(19) 0.0185(8) Uani 1 1 d .
C2 C 0.6721(4) 0.4849(4) 0.3746(2) 0.0226(8) Uani 1 1 d .
H2 H 0.7120 0.4660 0.3312 0.027 Uiso 1 1 calc R
C3 C 0.7539(4) 0.5457(5) 0.4374(2) 0.0264(9) Uani 1 1 d .
H3 H 0.8476 0.5696 0.4358 0.032 Uiso 1 1 calc R
C4 C 0.7010(5) 0.5721(5) 0.5027(2) 0.0298(10) Uani 1 1 d .
H4 H 0.7579 0.6127 0.5457 0.036 Uiso 1 1 calc R
C5 C 0.5627(4) 0.5381(5) 0.5043(2) 0.0231(8) Uani 1 1 d .
H5 H 0.5244 0.5546 0.5485 0.028 Uiso 1 1 calc R
C6 C 0.4813(4) 0.4793(4) 0.43985(19) 0.0183(7) Uani 1 1 d .
C7 C 0.3345(4) 0.4464(4) 0.4373(2) 0.0195(8) Uani 1 1 d .
C8 C 0.2565(4) 0.4694(5) 0.4940(2) 0.0234(8) Uani 1 1 d .
H8 H 0.2975 0.5116 0.5407 0.028 Uiso 1 1 calc R
C9 C 0.1186(4) 0.4299(5) 0.4812(2) 0.0282(9) Uani 1 1 d .
H9 H 0.0648 0.4430 0.5197 0.034 Uiso 1 1 calc R
C10 C 0.0580(4) 0.3712(4) 0.4121(2) 0.0255(9) Uani 1 1 d .
H10 H -0.0363 0.3420 0.4038 0.031 Uiso 1 1 calc R
C11 C 0.1368(4) 0.3556(4) 0.3552(2) 0.0189(8) Uani 1 1 d .
C12 C 0.0896(4) 0.3073(4) 0.2781(2) 0.0207(8) Uani 1 1 d .
C13 C 0.1928(4) 0.3065(4) 0.2313(2) 0.0223(8) Uani 1 1 d .
C14 C 0.1492(4) 0.2670(4) 0.1567(2) 0.0257(9) Uani 1 1 d .
H14 H 0.2140 0.2682 0.1232 0.031 Uiso 1 1 calc R
C15 C 0.0146(5) 0.2261(5) 0.1300(2) 0.0342(11) Uani 1 1 d .
H15 H -0.0103 0.1974 0.0790 0.041 Uiso 1 1 calc R
C16 C -0.0837(5) 0.2263(5) 0.1756(2) 0.0325(10) Uani 1 1 d .
H16 H -0.1758 0.1977 0.1563 0.039 Uiso 1 1 calc R
C17 C -0.0475(4) 0.2686(4) 0.2504(2) 0.0282(9) Uani 1 1 d .
H17 H -0.1151 0.2712 0.2823 0.034 Uiso 1 1 calc R
N2 N 0.4863(3) 0.8703(3) 0.23609(19) 0.0175(6) Uani 1 1 d .
C18 C 0.5597(4) 0.9925(4) 0.28876(19) 0.0183(7) Uani 1 1 d .
H18A H 0.6236 1.0507 0.2620 0.022 Uiso 1 1 calc R
H18B H 0.4904 1.0675 0.3011 0.022 Uiso 1 1 calc R
C19 C 0.6400(4) 0.9315(4) 0.3607(2) 0.0226(8) Uani 1 1 d .
H19A H 0.7099 0.8558 0.3496 0.027 Uiso 1 1 calc R
H19B H 0.5771 0.8769 0.3895 0.027 Uiso 1 1 calc R
C20 C 0.7102(5) 1.0653(5) 0.4065(2) 0.0287(9) Uani 1 1 d .
H20A H 0.6396 1.1408 0.4168 0.034 Uiso 1 1 calc R
H20B H 0.7722 1.1197 0.3771 0.034 Uiso 1 1 calc R
C21 C 0.7931(5) 1.0117(6) 0.4801(2) 0.0369(11) Uani 1 1 d .
H21A H 0.8357 1.1021 0.5077 0.055 Uiso 1 1 calc R
H21B H 0.8650 0.9392 0.4703 0.055 Uiso 1 1 calc R
H21C H 0.7321 0.9591 0.5099 0.055 Uiso 1 1 calc R
C22 C 0.3761(5) 0.7879(4) 0.27060(19) 0.0188(9) Uani 1 1 d .
H22A H 0.4203 0.7387 0.3178 0.023 Uiso 1 1 calc R
H22B H 0.3376 0.7031 0.2365 0.023 Uiso 1 1 calc R
C23 C 0.2563(4) 0.8890(4) 0.2876(2) 0.0203(8) Uani 1 1 d .
H23A H 0.2919 0.9761 0.3210 0.024 Uiso 1 1 calc R
H23B H 0.2056 0.9333 0.2407 0.024 Uiso 1 1 calc R
C24 C 0.1608(4) 0.7870(5) 0.3252(2) 0.0227(9) Uani 1 1 d .
H24A H 0.2136 0.7397 0.3708 0.027 Uiso 1 1 calc R
H24B H 0.1244 0.7015 0.2910 0.027 Uiso 1 1 calc R
C25 C 0.0408(4) 0.8806(5) 0.3462(3) 0.0313(10) Uani 1 1 d .
H25A H -0.0183 0.8118 0.3703 0.047 Uiso 1 1 calc R
H25B H -0.0127 0.9258 0.3010 0.047 Uiso 1 1 calc R
H25C H 0.0765 0.9643 0.3807 0.047 Uiso 1 1 calc R
C26 C 0.4250(4) 0.9562(4) 0.16524(19) 0.0201(8) Uani 1 1 d .
H26A H 0.5003 1.0089 0.1449 0.024 Uiso 1 1 calc R
H26B H 0.3622 1.0381 0.1784 0.024 Uiso 1 1 calc R
C27 C 0.3458(5) 0.8540(4) 0.1043(2) 0.0290(10) Uani 1 1 d .
H27A H 0.2701 0.8002 0.1238 0.035 Uiso 1 1 calc R
H27B H 0.4081 0.7736 0.0892 0.035 Uiso 1 1 calc R
C28 C 0.2867(5) 0.9524(5) 0.0365(2) 0.0287(9) Uani 1 1 d .
H28A H 0.2318 0.8841 -0.0010 0.034 Uiso 1 1 calc R
H28B H 0.2236 1.0311 0.0522 0.034 Uiso 1 1 calc R
C29 C 0.3937(7) 1.0348(9) 0.0004(3) 0.077(2) Uani 1 1 d .
H29A H 0.3484 1.0966 -0.0419 0.115 Uiso 1 1 calc R
H29B H 0.4545 0.9577 -0.0172 0.115 Uiso 1 1 calc R
H29C H 0.4480 1.1037 0.0370 0.115 Uiso 1 1 calc R
C30 C 0.5840(4) 0.7441(5) 0.2197(2) 0.0199(8) Uani 1 1 d .
H30A H 0.5304 0.6660 0.1869 0.024 Uiso 1 1 calc R
H30B H 0.6205 0.6912 0.2673 0.024 Uiso 1 1 calc R
C31 C 0.7055(4) 0.7941(5) 0.1831(2) 0.0240(8) Uani 1 1 d .
H31A H 0.7488 0.8884 0.2081 0.029 Uiso 1 1 calc R
H31B H 0.6739 0.8189 0.1298 0.029 Uiso 1 1 calc R
C32 C 0.8103(4) 0.6598(5) 0.1900(2) 0.0248(9) Uani 1 1 d .
H32A H 0.8490 0.6447 0.2434 0.030 Uiso 1 1 calc R
H32B H 0.7620 0.5626 0.1718 0.030 Uiso 1 1 calc R
C33 C 0.9275(4) 0.6881(5) 0.1464(2) 0.0298(9) Uani 1 1 d .
H33A H 0.9904 0.5988 0.1526 0.045 Uiso 1 1 calc R
H33B H 0.9777 0.7825 0.1651 0.045 Uiso 1 1 calc R
H33C H 0.8902 0.7014 0.0933 0.045 Uiso 1 1 calc R

loop_
_atom_site_aniso_label
_atom_site_aniso_U_11
_atom_site_aniso_U_22
_atom_site_aniso_U_33
_atom_site_aniso_U_23
_atom_site_aniso_U_13
_atom_site_aniso_U_12
Pt 0.02229(6) 0.01152(6) 0.01806(6) 0.00077(9) 0.00504(4) 0.00117(10)
Cl 0.0423(8) 0.0156(5) 0.0243(6) -0.0014(5) 0.0174(5) -0.0039(5)
N1 0.016(2) 0.0181(19) 0.017(2) -0.0009(15) -0.0033(16) 0.0057(15)
C1 0.027(2) 0.0102(17) 0.0197(18) 0.0025(14) 0.0063(15) 0.0050(15)
C2 0.023(2) 0.0153(19) 0.029(2) 0.0050(16) 0.0033(16) 0.0042(15)
C3 0.022(2) 0.017(2) 0.040(2) 0.0066(18) 0.0039(18) 0.0033(16)
C4 0.034(2) 0.022(2) 0.028(2) 0.0041(17) -0.0097(18) 0.0009(18)
C5 0.032(2) 0.022(2) 0.0147(17) -0.0003(15) 0.0012(16) 0.0049(17)
C6 0.0217(19) 0.0126(17) 0.0197(17) 0.0024(14) 0.0013(15) 0.0028(14)
C7 0.026(2) 0.0159(18) 0.0170(17) 0.0043(15) 0.0053(15) 0.0044(15)
C8 0.030(2) 0.024(2) 0.0179(18) 0.0039(16) 0.0074(16) 0.0074(17)
C9 0.032(2) 0.028(2) 0.027(2) 0.0052(18) 0.0132(18) 0.0092(18)
C10 0.020(2) 0.025(2) 0.033(2) 0.0041(17) 0.0068(17) 0.0025(16)
C11 0.0179(19) 0.0130(18) 0.0258(19) 0.0054(14) 0.0040(16) 0.0010(14)
C12 0.022(2) 0.0094(17) 0.029(2) 0.0039(15) -0.0003(16) 0.0002(15)
C13 0.031(2) 0.0097(17) 0.0252(19) 0.0034(15) 0.0006(17) 0.0027(16)
C14 0.037(2) 0.0129(18) 0.026(2) -0.0004(16) -0.0003(17) 0.0042(17)
C15 0.047(3) 0.023(2) 0.028(2) -0.0027(18) -0.007(2) 0.000(2)
C16 0.028(2) 0.020(2) 0.043(2) 0.0040(19) -0.012(2) -0.0006(17)
C17 0.024(2) 0.020(2) 0.039(2) 0.0076(18) -0.0009(18) -0.0011(17)
N2 0.0217(17) 0.0097(15) 0.0207(17) 0.0015(12) 0.0021(13) -0.0008(12)
C18 0.0220(19) 0.0103(17) 0.0219(18) -0.0006(14) 0.0020(15) 0.0013(15)
C19 0.028(2) 0.0166(19) 0.0223(19) 0.0004(15) 0.0027(16) 0.0018(16)
C20 0.037(3) 0.020(2) 0.026(2) -0.0014(17) -0.0042(18) -0.0021(18)
C21 0.044(3) 0.037(3) 0.025(2) -0.0058(19) -0.0065(19) 0.004(2)
C22 0.0203(17) 0.0090(16) 0.028(3) 0.0027(13) 0.007(2) -0.0005(16)
C23 0.019(2) 0.0153(19) 0.026(2) 0.0052(15) 0.0019(16) 0.0024(15)
C24 0.021(2) 0.022(2) 0.025(2) 0.0029(17) 0.0053(17) 0.0037(17)
C25 0.023(2) 0.031(2) 0.042(3) 0.001(2) 0.0122(19) -0.0002(18)
C26 0.026(2) 0.0150(18) 0.0174(17) 0.0021(15) -0.0013(15) 0.0024(15)
C27 0.040(3) 0.022(2) 0.022(2) -0.0024(17) -0.0044(18) -0.0017(18)
C28 0.034(2) 0.026(2) 0.023(2) -0.0058(17) -0.0044(18) 0.0036(18)
C29 0.070(4) 0.122(6) 0.032(3) 0.034(4) -0.011(3) -0.023(4)
C30 0.026(2) 0.0136(19) 0.0202(19) -0.0015(15) 0.0029(16) 0.0043(15)
C31 0.029(2) 0.021(2) 0.0225(19) 0.0003(17) 0.0058(16) 0.0015(17)
C32 0.029(2) 0.022(2) 0.026(2) -0.0002(16) 0.0100(17) 0.0015(16)
C33 0.033(2) 0.027(2) 0.032(2) 0.0035(19) 0.0114(18) 0.0079(19)

loop_
_atom_type_symbol
_atom_type_description
_atom_type_scat_dispersion_real
_atom_type_scat_dispersion_imag
_atom_type_scat_source
C C 0.0033 0.0016 'International Tables Vol C Tables 4.2.6.8 and 6.1.1.4'
H H 0.0000 0.0000 'International Tables Vol C Tables 4.2.6.8 and 6.1.1.4'
N N 0.0061 0.0033 'International Tables Vol C Tables 4.2.6.8 and 6.1.1.4'
Cl Cl 0.1484 0.1585 'International Tables Vol C Tables 4.2.6.8 and 6.1.1.4'
Pt Pt -1.7033 8.3905 'International Tables Vol C Tables 4.2.6.8 and 6.1.1.4'

loop_
_geom_angle_atom_site_label_1
_geom_angle_atom_site_label_2
_geom_angle_atom_site_label_3
_geom_angle
N1 Pt C13 81.15(18)
N1 Pt C1 81.35(17)
C13 Pt C1 162.40(15)
N1 Pt Cl 179.25(14)
C13 Pt Cl 98.45(12)
C1 Pt Cl 99.03(11)
C11 N1 C7 123.0(4)
C11 N1 Pt 118.4(3)
C7 N1 Pt 118.5(3)
C2 C1 C6 116.3(3)
C2 C1 Pt 133.0(3)
C6 C1 Pt 110.7(3)
C1 C2 C3 122.4(4)
C2 C3 C4 120.9(4)
C3 C4 C5 119.1(4)
C4 C5 C6 119.0(4)
C5 C6 C1 122.3(4)
C5 C6 C7 121.5(3)
C1 C6 C7 116.2(3)
N1 C7 C8 119.3(4)
N1 C7 C6 113.3(3)
C8 C7 C6 127.4(3)
C9 C8 C7 119.0(4)
C8 C9 C10 120.4(4)
C9 C10 C11 119.5(4)
N1 C11 C10 118.7(4)
N1 C11 C12 113.9(4)
C10 C11 C12 127.4(4)
C17 C12 C13 121.6(4)
C17 C12 C11 123.3(4)
C13 C12 C11 115.1(3)
C14 C13 C12 116.2(4)
C14 C13 Pt 132.3(3)
C12 C13 Pt 111.4(3)
C15 C14 C13 122.1(4)
C16 C15 C14 121.2(4)
C15 C16 C17 119.6(4)
C16 C17 C12 119.3(4)
C30 N2 C22 105.6(3)
C30 N2 C26 111.1(3)
C22 N2 C26 111.3(3)
C30 N2 C18 111.4(3)
C22 N2 C18 111.2(3)
C26 N2 C18 106.3(3)
C19 C18 N2 115.8(3)
C18 C19 C20 109.9(3)
C19 C20 C21 112.6(3)
N2 C22 C23 116.4(3)
C24 C23 C22 108.4(3)
C23 C24 C25 111.6(3)
N2 C26 C27 114.9(3)
C26 C27 C28 110.5(3)
C29 C28 C27 114.0(4)
N2 C30 C31 117.1(3)
C30 C31 C32 108.5(3)
C33 C32 C31 113.2(3)

loop_
_geom_bond_atom_site_label_1
_geom_bond_atom_site_label_2
_geom_bond_distance
Pt N1 1.958(4)
Pt C13 2.056(4)
Pt C1 2.077(4)
Pt Cl 2.3198(14)
N1 C11 1.349(6)
N1 C7 1.362(6)
C1 C2 1.377(5)
C1 C6 1.420(5)
C2 C3 1.386(6)
C3 C4 1.387(6)
C4 C5 1.398(6)
C5 C6 1.400(5)
C6 C7 1.467(5)
C7 C8 1.392(5)
C8 C9 1.383(6)
C9 C10 1.392(6)
C10 C11 1.395(6)
C11 C12 1.461(5)
C12 C17 1.402(5)
C12 C13 1.425(5)
C13 C14 1.394(5)
C14 C15 1.380(6)
C15 C16 1.371(7)
C16 C17 1.395(6)
N2 C30 1.509(5)
N2 C22 1.513(5)
N2 C26 1.520(5)
N2 C18 1.520(4)
C18 C19 1.506(5)
C19 C20 1.517(5)
C20 C21 1.519(5)
C22 C23 1.534(6)
C23 C24 1.525(5)
C24 C25 1.526(6)
C26 C27 1.523(5)
C27 C28 1.527(6)
C28 C29 1.504(7)
C30 C31 1.521(5)
C31 C32 1.538(5)
C32 C33 1.521(6)
